data_4020102
loop_
_publ_author_name
'Ichiro Hisaki'
'Takeshi Eda'
'Motohiro Sonoda'
'Hiroyuki Niino'
'Tadatake Sato'
'Tomonari Wakabayashi'
'Yoshito Tobe'

_journal_name_full 'Journal of Organic Chemistry'
_journal_page_first 1853
_journal_page_last 1864
_journal_paper_doi 10.1021/jo047857p
_journal_volume 70
_journal_year 2005
_chemical_formula_moiety 'C29 H18'
_chemical_formula_sum 'C29 H18'
_chemical_formula_weight 366.43
_space_group_IT_number 14
_symmetry_cell_setting monoclinic
_symmetry_space_group_name_Hall '-P 2yn'
_symmetry_space_group_name_H-M 'P 1 21/n 1'
_atom_sites_solution_hydrogens difmap
_atom_sites_solution_primary direct
_atom_sites_solution_secondary difmap
_cell_angle_alpha 90.00
_cell_angle_beta 135.9079(2)
_cell_angle_gamma 90.00
_cell_formula_units_Z 4
_cell_length_a 15.87156(3)
_cell_length_b 11.15139(4)
_cell_length_c 15.78242(1)
_cell_measurement_reflns_used 66469
_cell_measurement_temperature 173(1)
_cell_measurement_theta_max 31.5
_cell_measurement_theta_min 1.4
_cell_volume 1943.637(8)
_diffrn_ambient_temperature 173(1)
_diffrn_detector_area_resol_mean 10.00
_diffrn_measurement_device_type 'Rigaku R-AXIS RAPID'
_diffrn_measurement_method \w
_diffrn_radiation_monochromator graphite
_diffrn_radiation_source 'normal-focus sealed tube'
_diffrn_radiation_type MoK\a
_diffrn_radiation_wavelength 0.71069
_diffrn_reflns_av_R_equivalents 0.0985
_diffrn_reflns_av_sigmaI/netI 0.0423
_diffrn_reflns_limit_h_max 20
_diffrn_reflns_limit_h_min -20
_diffrn_reflns_limit_k_max 14
_diffrn_reflns_limit_k_min -14
_diffrn_reflns_limit_l_max 20
_diffrn_reflns_limit_l_min -20
_diffrn_reflns_number 39478
_diffrn_reflns_theta_max 27.50
_diffrn_reflns_theta_min 2.60
_diffrn_standards_decay_% ?
_diffrn_standards_interval_count ?
_diffrn_standards_interval_time ?
_diffrn_standards_number ?
_exptl_absorpt_coefficient_mu 0.071
_exptl_absorpt_correction_T_max ?
_exptl_absorpt_correction_T_min ?
_exptl_absorpt_correction_type none
_exptl_absorpt_process_details ?
_exptl_crystal_colour platelet
_exptl_crystal_density_diffrn 1.252
_exptl_crystal_density_meas ?
_exptl_crystal_density_method 'not measured'
_exptl_crystal_description yellow
_exptl_crystal_F_000 768
_exptl_crystal_size_max 0.50
_exptl_crystal_size_mid 0.50
_exptl_crystal_size_min 0.20
_refine_ls_extinction_coef ?
_refine_ls_extinction_method none
_refine_ls_goodness_of_fit_ref 1.145
_refine_ls_hydrogen_treatment refall
_refine_ls_matrix_type full
_refine_ls_number_parameters 316
_refine_ls_number_reflns 4469
_refine_ls_number_restraints 0
_refine_ls_restrained_S_all 1.145
_refine_ls_R_factor_all 0.1101
_refine_ls_R_factor_gt 0.0812
_refine_ls_shift/su_max 0.000
_refine_ls_shift/su_mean 0.000
_refine_ls_structure_factor_coef Fsqd
_refine_ls_weighting_details 'calc w=1/[\s^2^(Fo^2^)+(0.0567P)^2^+1.8324P] where P=(Fo^2^+2Fc^2^)/3'
_refine_ls_weighting_scheme calc
_refine_ls_wR_factor_gt 0.1597
_refine_ls_wR_factor_ref 0.1713
_reflns_number_gt 3407
_reflns_number_total 4469
_reflns_threshold_expression >2sigma(I)
_cod_original_sg_symbol_Hall '-P 2YN'
_cod_original_sg_symbol_H-M 'P 21/n'
_cod_database_code 4020102

loop_
_symmetry_equiv_pos_as_xyz
'x, y, z'
'-x+1/2, y+1/2, -z+1/2'
'-x, -y, -z'
'x-1/2, -y-1/2, z-1/2'

loop_
_atom_site_label
_atom_site_type_symbol
_atom_site_fract_x
_atom_site_fract_y
_atom_site_fract_z
_atom_site_U_iso_or_equiv
_atom_site_adp_type
_atom_site_occupancy
_atom_site_symmetry_multiplicity
_atom_site_calc_flag
_atom_site_refinement_flags
_atom_site_disorder_assembly
_atom_site_disorder_group
C1 C 0.4509(2) 0.1702(2) 0.1893(2) 0.0226(5) Uani 1 1 d . . .
C2 C 0.3657(2) 0.2162(2) 0.1869(2) 0.0229(5) Uani 1 1 d . . .
C3 C 0.2819(2) 0.2474(2) 0.1689(2) 0.0243(5) Uani 1 1 d . . .
C4 C 0.1748(2) 0.2871(2) 0.1348(2) 0.0243(5) Uani 1 1 d . . .
C5 C 0.1791(2) 0.3825(2) 0.1951(2) 0.0286(6) Uani 1 1 d . . .
H5 H 0.257(3) 0.418(3) 0.263(3) 0.034 Uiso 1 1 d . . .
C6 C 0.0748(3) 0.4245(3) 0.1575(3) 0.0354(6) Uani 1 1 d . . .
H6 H 0.080(3) 0.488(3) 0.202(3) 0.043 Uiso 1 1 d . . .
C7 C -0.0359(3) 0.3721(3) 0.0588(3) 0.0385(7) Uani 1 1 d . . .
H7 H -0.109(3) 0.406(3) 0.029(3) 0.046 Uiso 1 1 d . . .
C8 C -0.0423(2) 0.2771(3) -0.0012(2) 0.0320(6) Uani 1 1 d . . .
H8 H -0.117(3) 0.238(3) -0.070(3) 0.038 Uiso 1 1 d . . .
C9 C 0.0621(2) 0.2319(2) 0.0351(2) 0.0247(5) Uani 1 1 d . . .
C10 C 0.0535(2) 0.1321(2) -0.0283(2) 0.0254(5) Uani 1 1 d . . .
C11 C 0.0419(2) 0.0499(2) -0.0854(2) 0.0246(5) Uani 1 1 d . . .
C12 C 0.0227(2) -0.0449(2) -0.1594(2) 0.0245(5) Uani 1 1 d . . .
C13 C -0.0928(2) -0.0933(3) -0.2547(2) 0.0311(6) Uani 1 1 d . . .
H13 H -0.161(3) -0.063(3) -0.272(3) 0.037 Uiso 1 1 d . . .
C14 C -0.1133(2) -0.1828(3) -0.3285(3) 0.0361(6) Uani 1 1 d . . .
H14 H -0.193(3) -0.216(3) -0.394(3) 0.043 Uiso 1 1 d . . .
C15 C -0.0189(3) -0.2268(3) -0.3087(3) 0.0401(7) Uani 1 1 d . . .
H15 H -0.031(3) -0.293(3) -0.358(3) 0.048 Uiso 1 1 d . . .
C16 C 0.0965(3) -0.1804(3) -0.2143(3) 0.0369(7) Uani 1 1 d . . .
H16 H 0.163(3) -0.213(3) -0.196(3) 0.044 Uiso 1 1 d . . .
C17 C 0.1191(2) -0.0900(2) -0.1395(2) 0.0252(5) Uani 1 1 d . . .
C18 C 0.2381(2) -0.0393(2) -0.0444(2) 0.0248(5) Uani 1 1 d . . .
C19 C 0.3341(2) 0.0093(2) 0.0318(2) 0.0234(5) Uani 1 1 d . . .
C20 C 0.4377(2) 0.0808(2) 0.1230(2) 0.0215(5) Uani 1 1 d . . .
C21 C 0.5641(2) 0.0973(2) 0.1759(2) 0.0272(5) Uani 1 1 d . . .
C22 C 0.6499(2) -0.0053(3) 0.2505(3) 0.0386(7) Uani 1 1 d . . .
H22 H 0.646(3) -0.070(3) 0.207(3) 0.046 Uiso 1 1 d . . .
C23 C 0.7239(3) -0.0109(3) 0.3711(3) 0.0503(8) Uani 1 1 d . . .
H23 H 0.783(3) -0.084(3) 0.423(3) 0.060 Uiso 1 1 d . . .
C24 C 0.7366(3) 0.0854(3) 0.4404(3) 0.0495(8) Uani 1 1 d . . .
H24 H 0.810(3) 0.078(3) 0.546(3) 0.059 Uiso 1 1 d . . .
C25 C 0.6730(2) 0.1837(3) 0.3883(3) 0.0379(7) Uani 1 1 d . . .
H25 H 0.683(3) 0.253(3) 0.443(3) 0.045 Uiso 1 1 d . . .
C26 C 0.5793(2) 0.2025(2) 0.2543(2) 0.0245(5) Uani 1 1 d . . .
C27 C 0.5886(3) 0.3195(3) 0.2099(3) 0.0423(7) Uani 1 1 d . . .
H27A H 0.673(3) 0.336(3) 0.260(3) 0.051 Uiso 1 1 d . . .
H27B H 0.554(3) 0.385(3) 0.212(3) 0.051 Uiso 1 1 d . . .
C28 C 0.5311(3) 0.2854(3) 0.0802(3) 0.0497(8) Uani 1 1 d . . .
H28A H 0.434(3) 0.289(3) 0.016(3) 0.060 Uiso 1 1 d . . .
H28B H 0.555(3) 0.321(3) 0.050(3) 0.060 Uiso 1 1 d . . .
C29 C 0.5642(3) 0.1553(3) 0.0887(3) 0.0390(7) Uani 1 1 d . . .
H29A H 0.646(3) 0.151(3) 0.130(3) 0.047 Uiso 1 1 d . . .
H29B H 0.514(3) 0.112(3) 0.010(3) 0.047 Uiso 1 1 d . . .
